data_7061674
loop_
_publ_author_name
'Elmas, Gamze'
'Binici, Arzu'
'Yakut, Mehtap'
'Okumu\,s, Aytu\(g'
'K\?il\?i\,c, Zeynel'
'\,Co\,sut, B\"unyemin'
'H\"okelek, Tuncer'
'\,Cer\,ci, Nebahat Aytuna'
'A\,c\?ik, Leyla'

_publ_section_title
;
 Phosphorus--nitrogen compounds. Part 64. Comparative reactions of spiro
 and ansa (N/O) cyclotetraphosphazenes with bulky (4-fluorobenzyl) N/N and
 N/O donor type bidentate reagents: structure, stereogenic properties and
 cytotoxic activity studies
;
_journal_issue 33
_journal_name_full 'New Journal of Chemistry'
_journal_page_first 16096
_journal_page_last 16113
_journal_paper_doi 10.1039/D2NJ02280J
_journal_volume 46
_journal_year 2022
_chemical_absolute_configuration unk
_chemical_formula_moiety 'C24 H29 Cl4 F Fe N6 O2 P4'
_chemical_formula_sum 'C24 H29 Cl4 F Fe N6 O2 P4'
_chemical_formula_weight 774.086
_space_group_crystal_system orthorhombic
_space_group_IT_number 19
_space_group_name_Hall 'P 2ac 2ab'
_space_group_name_H-M_alt 'P 21 21 21'
_symmetry_Int_Tables_number 19
_audit_creation_date 2022-06-27
_audit_creation_method
;
Olex2 1.5-dev
(compiled 2022.05.31 svn.r152b0213 for OlexSys, GUI svn.r6444)
;
_audit_update_record
;
2022-07-21 deposited with the CCDC.	2022-07-26 downloaded from the CCDC.
;
_cell_angle_alpha 90
_cell_angle_beta 90
_cell_angle_gamma 90
_cell_formula_units_Z 4
_cell_length_a 12.8607(4)
_cell_length_b 6.1943(3)
_cell_length_c 40.5519(5)
_cell_measurement_reflns_used 7274
_cell_measurement_temperature 296(2)
_cell_measurement_theta_max 21.35
_cell_measurement_theta_min 2.55
_cell_volume 3230.49(19)
_computing_cell_refinement '<i>SAINT</i> (Bruker, 2012)'
_computing_data_collection '<i>APEX2</i> (Bruker, 2012)'
_computing_data_reduction <i>SAINT</i>
_computing_molecular_graphics 'Olex2 1.5-dev (Dolomanov et al., 2009)'
_computing_publication_material 'Olex2 1.5-dev (Dolomanov et al., 2009)'
_computing_structure_refinement 'olex2.refine 1.5-dev (Bourhis et al., 2015)'
_computing_structure_solution 'SHELXS-2018/3 (Sheldrick, 2018)'
_diffrn_ambient_temperature 296(2)
_diffrn_detector_area_resol_mean 8.3333
_diffrn_measured_fraction_theta_full 0.9979
_diffrn_measured_fraction_theta_max 0.9979
_diffrn_measurement_device_type 'Bruker APEX-II CCD'
_diffrn_measurement_method '\f and \w scans'
_diffrn_radiation_type 'Mo K\a'
_diffrn_radiation_wavelength 0.71073
_diffrn_reflns_av_R_equivalents 0.0850
_diffrn_reflns_av_unetI/netI 0.0711
_diffrn_reflns_Laue_measured_fraction_full 0.9979
_diffrn_reflns_Laue_measured_fraction_max 0.9979
_diffrn_reflns_limit_h_max 15
_diffrn_reflns_limit_h_min -15
_diffrn_reflns_limit_k_max 7
_diffrn_reflns_limit_k_min -7
_diffrn_reflns_limit_l_max 48
_diffrn_reflns_limit_l_min -48
_diffrn_reflns_number 34064
_diffrn_reflns_point_group_measured_fraction_full 0.9955
_diffrn_reflns_point_group_measured_fraction_max 0.9955
_diffrn_reflns_theta_full 25.0556
_diffrn_reflns_theta_max 25.06
_diffrn_reflns_theta_min 1.00
_exptl_absorpt_coefficient_mu 1.036
_exptl_absorpt_correction_T_max 0.955
_exptl_absorpt_correction_T_min 0.916
_exptl_absorpt_correction_type multi-scan
_exptl_absorpt_process_details 'SADABS; Bruker, 2012'
_exptl_crystal_colour yellow
_exptl_crystal_colour_primary yellow
_exptl_crystal_density_diffrn 1.592
_exptl_crystal_description rod
_exptl_crystal_F_000 1582.205
_exptl_crystal_size_max 0.306
_exptl_crystal_size_mid 0.071
_exptl_crystal_size_min 0.044
_refine_diff_density_max 0.4529
_refine_diff_density_min -0.5591
_refine_diff_density_rms 0.1024
_refine_ls_abs_structure_details 'Hooft, R.W.W., Straver, L.H., Spek, A.L. (2010). J. Appl. Cryst., 43, 665-668.'
_refine_ls_abs_structure_Flack 0.012(18)
_refine_ls_d_res_high 0.8391
_refine_ls_d_res_low 20.2760
_refine_ls_goodness_of_fit_ref 1.0560
_refine_ls_hydrogen_treatment constr
_refine_ls_matrix_type full
_refine_ls_number_constraints 63
_refine_ls_number_parameters 490
_refine_ls_number_reflns 5702
_refine_ls_number_restraints 182
_refine_ls_restrained_S_all 1.0380
_refine_ls_R_factor_all 0.0882
_refine_ls_R_factor_gt 0.0489
_refine_ls_shift/su_max 0.0007
_refine_ls_shift/su_mean 0.0000
_refine_ls_structure_factor_coef Fsqd
_refine_ls_weighting_details 'w=1/[\s^2^(Fo^2^)+(0.0000P)^2^+3.5259P] where P=(Fo^2^+2Fc^2^)/3'
_refine_ls_weighting_scheme calc
_refine_ls_wR_factor_gt 0.0815
_refine_ls_wR_factor_ref 0.0939
_reflns_Friedel_coverage 0.992
_reflns_limit_h_max 15
_reflns_limit_h_min -15
_reflns_limit_k_max 7
_reflns_limit_k_min -7
_reflns_limit_l_max 48
_reflns_limit_l_min -47
_reflns_number_gt 3937
_reflns_number_total 5702
_reflns_threshold_expression I>=2u(I)
_cod_data_source_file d2nj02280j2.cif
_cod_data_source_block shelx_CCDC1
_cod_depositor_comments 'Adding full bibliography for 7061673--7061674.cif.'
_cod_original_sg_symbol_Hall ' P 2ac 2ab'
_cod_database_code 7061674
_olex2_refinement_description
;
1. Fixed Uiso
 At 1.2 times of:
  All C(H) groups, All C(H,H) groups
2. Restrained distances
 C11-C12 = C12-C13 = C13-C14 = C14-C10 = C10-C11
 1.39 with sigma of 0.01
 C12a-C13a = C13a-C14a = C14a-C10a = C10a-C11a = C11a-C12a
 1.39 with sigma of 0.01
 C9-C8 = C8-C7 = C7-C6 = C6-C5 = C5-C9
 1.39 with sigma of 0.01
 P1-N1 \\sim P1-N1a
 with sigma of 0.02
 C10-C13 \\sim C10a-C13a
 with sigma of 0.04
 C11-C14 \\sim C11a-C14a
 with sigma of 0.04
 Cl3-Cl4 \\sim Cl3a-Cl4a
 with sigma of 0.04
 Cl3-N1 \\sim Cl3a-N1a
 with sigma of 0.04
 Cl3-N2 \\sim Cl3a-N2
 with sigma of 0.04
 Cl4-N1 \\sim Cl4a-N1a
 with sigma of 0.04
 Cl4-N2 \\sim Cl4a-N2
 with sigma of 0.04
 C9-C7 \\sim C8-C6 \\sim C7-C5 \\sim C6-C9 \\sim C5-C8
 with sigma of 0.02
 N1-N2 \\sim N1a-N2
 with sigma of 0.04
 C13-C14 \\sim C13a-C14a
 with sigma of 0.02
 P1-N4 \\sim P1-N4a
 with sigma of 0.02
 P3-N3 \\sim P3-N3a
 with sigma of 0.02
 P4-Cl1 \\sim P4-Cl1a
 with sigma of 0.02
 P4-Cl2 \\sim P4-Cl2a
 with sigma of 0.02
 P4-N3 \\sim P4-N3a
 with sigma of 0.02
 P4-N4 \\sim P4-N4a
 with sigma of 0.02
 C10-C12 \\sim C10a-C12a
 with sigma of 0.04
 C11-C13 \\sim C11a-C13a
 with sigma of 0.04
 Fe1-C10 \\sim Fe1-C10a
 with sigma of 0.02
 C12-C14 \\sim C12a-C14a
 with sigma of 0.04
 Fe1-C11 \\sim Fe1-C11a
 with sigma of 0.02
 Fe1-C12 \\sim Fe1-C12a
 with sigma of 0.02
 Fe1-C13 \\sim Fe1-C13a
 with sigma of 0.02
 Fe1-C14 \\sim Fe1-C14a
 with sigma of 0.02
 C10-C11 \\sim C10a-C11a
 with sigma of 0.02
 C11-C13 \\sim C12-C14 \\sim C13-C10 \\sim C14-C11 \\sim C10-C12
 with sigma of 0.02
 C10-C14 \\sim C10a-C14a
 with sigma of 0.02
 C12a-C14a \\sim C13a-C10a \\sim C14a-C11a \\sim C10a-C12a \\sim C11a-C13a
 with sigma of 0.02
 C11-C12 \\sim C11a-C12a
 with sigma of 0.02
 C12-C13 \\sim C12a-C13a
 with sigma of 0.02
3. Restrained planarity
 C9, C8, C7, C6, C5
 with sigma of 0.1
 C11, C12, C13, C14, C10
 with sigma of 0.1
 C12a, C13a, C14a, C10a, C11a
 with sigma of 0.1
4. Rigid body (RIGU) restrains
 C5, C9, C8, C7, C6
 with sigma for 1-2 distances of 0.004 and sigma for 1-3 distances of 0.004
 C10, C14, C13, C11, C12
 with sigma for 1-2 distances of 0.004 and sigma for 1-3 distances of 0.004
 C14a, C13a, C12a, C11a, C10a
 with sigma for 1-2 distances of 0.004 and sigma for 1-3 distances of 0.004
5. Others
 Sof(Cl3a)=Sof(Cl4a)=Sof(N1a)=1-FVAR(1)
 Sof(Cl3)=Sof(Cl4)=Sof(N1)=FVAR(1)
 Sof(Cl1a)=Sof(Cl2a)=Sof(N3a)=Sof(N4a)=1-FVAR(2)
 Sof(Cl1)=Sof(Cl2)=Sof(N3)=Sof(N4)=FVAR(2)
 Sof(C10a)=Sof(H10a)=Sof(C11a)=Sof(H11a)=Sof(C12a)=Sof(H12a)=Sof(C13a)=
 Sof(H13a)=Sof(C14a)=Sof(H14a)=1-FVAR(3)
 Sof(C10)=Sof(H10)=Sof(C11)=Sof(H11)=Sof(C12)=Sof(H12)=Sof(C13)=Sof(H13)=
 Sof(C14)=Sof(H14)=FVAR(3)
6.a Ternary CH refined with riding coordinates:
 C12a(H12a), C13a(H13a)
6.b Secondary CH2 refined with riding coordinates:
 C1(H1a,H1b), C2(H2a,H2b), C3(H3a,H3b), C4(H4a,H4b), C15(H15a,H15b), C16(H16a,
 H16b), C17(H17a,H17b), C18(H18a,H18b)
6.c Aromatic/amide H refined with riding coordinates:
 C6(H6), C7(H7), C8(H8), C9(H9), C10(H10), C11(H11), C12(H12), C13(H13),
 C14(H14), C20(H20), C21(H21), C23(H23), C24(H24), C10a(H10a), C11a(H11a),
 C14a(H14a)
;
_olex2_submission_special_instructions 'No special instructions were received'

loop_
_space_group_symop_id
_space_group_symop_operation_xyz
1 x,y,z
2 x+1/2,-y+1/2,-z
3 -x,y+1/2,-z+1/2
4 -x+1/2,-y,z+1/2

loop_
_atom_site_label
_atom_site_type_symbol
_atom_site_fract_x
_atom_site_fract_y
_atom_site_fract_z
_atom_site_U_iso_or_equiv
_atom_site_adp_type
_atom_site_occupancy
_atom_site_refinement_flags_posn
_atom_site_refinement_flags_adp
_atom_site_disorder_group
Fe1 Fe 0.56794(6) 0.22083(14) 0.032160(18) 0.0602(3) Uani 1.000000 D . .
P1 P 0.73124(9) -0.2450(3) 0.13655(3) 0.0415(3) Uani 1.000000 D . .
P2 P 0.89541(10) -0.0457(2) 0.17972(3) 0.0418(4) Uani 1.000000 . . .
P3 P 1.05955(10) -0.1488(2) 0.13470(3) 0.0424(3) Uani 1.000000 D . .
P4 P 0.89702(10) -0.3570(3) 0.09305(3) 0.0460(4) Uani 1.000000 D . .
Cl1 Cl 0.9016(15) -0.252(5) 0.0478(5) 0.069(4) Uani 0.41(4) D . 1
Cl2 Cl 0.9101(17) -0.696(2) 0.0842(7) 0.078(4) Uani 0.41(4) D . 1
Cl3 Cl 0.8771(13) 0.2654(12) 0.1971(5) 0.070(2) Uani 0.60(5) D . 1
Cl4 Cl 0.8875(15) -0.203(2) 0.2226(4) 0.066(3) Uani 0.60(5) D . 1
O1 O 0.6748(3) -0.4343(7) 0.15456(10) 0.0733(13) Uani 1.000000 . . .
O2 O 1.1278(3) 0.0340(7) 0.11867(10) 0.0762(13) Uani 1.000000 . . .
N1 N 0.8028(8) -0.086(5) 0.1590(4) 0.046(5) Uani 0.60(5) D . 1
N2 N 1.0085(3) -0.0513(8) 0.16624(10) 0.0522(13) Uani 1.000000 D . .
N3 N 0.9908(10) -0.316(7) 0.1136(7) 0.074(11) Uani 0.41(4) D . 1
N4 N 0.782(2) -0.301(5) 0.1019(8) 0.038(7) Uani 0.41(4) D . 1
N5 N 0.6344(3) -0.0930(8) 0.12523(10) 0.0548(13) Uani 1.000000 . . .
N6 N 1.1473(3) -0.3217(7) 0.14535(11) 0.0564(13) Uani 1.000000 . . .
F1 F 1.4563(3) -0.5646(8) 0.25724(10) 0.1232(17) Uani 1.000000 . . .
C1 C 0.6002(5) -0.3757(11) 0.18037(15) 0.084(2) Uani 1.000000 . . .
H1a H 0.6353(5) -0.2950(11) 0.19759(15) 0.100(3) Uiso 1.000000 R . .
H1b H 0.5712(5) -0.5054(11) 0.19012(15) 0.100(3) Uiso 1.000000 R . .
C2 C 0.5158(4) -0.2430(12) 0.16608(13) 0.071(2) Uani 1.000000 . . .
H2a H 0.4791(4) -0.3265(12) 0.14953(13) 0.086(2) Uiso 1.000000 R . .
H2b H 0.4666(4) -0.2052(12) 0.18327(13) 0.086(2) Uiso 1.000000 R . .
C3 C 0.5574(4) -0.0421(10) 0.15078(12) 0.0589(17) Uani 1.000000 . . .
H3a H 0.5895(4) 0.0468(10) 0.16765(12) 0.071(2) Uiso 1.000000 R . .
H3b H 0.5007(4) 0.0394(10) 0.14109(12) 0.071(2) Uiso 1.000000 R . .
C4 C 0.6557(4) 0.0824(10) 0.10117(13) 0.0605(17) Uani 1.000000 . . .
H4a H 0.6717(4) 0.2149(10) 0.11286(13) 0.073(2) Uiso 1.000000 R . .
H4b H 0.7153(4) 0.0443(10) 0.08773(13) 0.073(2) Uiso 1.000000 R . .
C5 C 0.5620(4) 0.1166(9) 0.07942(12) 0.0521(14) Uani 1.000000 D U .
C6 C 0.5083(4) 0.3131(10) 0.07642(13) 0.0731(18) Uani 1.000000 D U .
H6 H 0.5233(4) 0.4403(10) 0.08764(13) 0.088(2) Uiso 1.000000 R . .
C7 C 0.4278(5) 0.2830(12) 0.05342(14) 0.091(2) Uani 1.000000 D U .
H7 H 0.3802(5) 0.3874(12) 0.04677(14) 0.110(2) Uiso 1.000000 R . .
C8 C 0.4312(5) 0.0714(12) 0.04234(14) 0.083(2) Uani 1.000000 D U .
H8 H 0.3863(5) 0.0096(12) 0.02704(14) 0.100(2) Uiso 1.000000 R . .
C9 C 0.5143(4) -0.0338(10) 0.05822(13) 0.0687(17) Uani 1.000000 D U .
H9 H 0.5342(4) -0.1769(10) 0.05525(13) 0.082(2) Uiso 1.000000 R . .
C10 C 0.6614(12) 0.4410(19) 0.0102(4) 0.097(6) Uani 0.524(16) D U 1
H10 H 0.6660(12) 0.5848(19) 0.0167(4) 0.116(7) Uiso 0.524(16) R . 1
C11 C 0.5900(11) 0.358(2) -0.0123(4) 0.079(6) Uani 0.524(16) D U 1
H11 H 0.5378(11) 0.435(2) -0.0229(4) 0.095(7) Uiso 0.524(16) R . 1
C12 C 0.6101(9) 0.139(2) -0.0163(3) 0.067(4) Uani 0.524(16) D U 1
H12 H 0.5747(9) 0.044(2) -0.0300(3) 0.081(5) Uiso 0.524(16) R . 1
C13 C 0.6939(8) 0.0904(17) 0.0044(3) 0.057(4) Uani 0.524(16) D U 1
H13 H 0.7246(8) -0.0449(17) 0.0064(3) 0.068(5) Uiso 0.524(16) R . 1
C14 C 0.7245(10) 0.274(2) 0.0215(3) 0.063(5) Uani 0.524(16) D U 1
H14 H 0.7768(10) 0.284(2) 0.0373(3) 0.075(6) Uiso 0.524(16) R . 1
C15 C 1.1979(5) -0.0337(12) 0.09249(16) 0.090(2) Uani 1.000000 . . .
H15a H 1.2339(5) 0.0912(12) 0.08364(16) 0.108(3) Uiso 1.000000 R . .
H15b H 1.1583(5) -0.0994(12) 0.07478(16) 0.108(3) Uiso 1.000000 R . .
C16 C 1.2741(4) -0.1892(12) 0.10519(14) 0.073(2) Uani 1.000000 . . .
H16a H 1.3161(4) -0.1201(12) 0.12202(14) 0.087(2) Uiso 1.000000 R . .
H16b H 1.3200(4) -0.2329(12) 0.08742(14) 0.087(2) Uiso 1.000000 R . .
C17 C 1.2227(4) -0.3861(11) 0.11959(14) 0.0684(19) Uani 1.000000 . . .
H17a H 1.1871(4) -0.4651(11) 0.10230(14) 0.082(2) Uiso 1.000000 R . .
H17b H 1.2751(4) -0.4801(11) 0.12909(14) 0.082(2) Uiso 1.000000 R . .
C18 C 1.1233(4) -0.4910(10) 0.16896(14) 0.0570(16) Uani 1.000000 . . .
H18a H 1.0592(4) -0.4565(10) 0.18042(14) 0.0685(19) Uiso 1.000000 R . .
H18b H 1.1136(4) -0.6269(10) 0.15747(14) 0.0685(19) Uiso 1.000000 R . .
C19 C 1.2107(4) -0.5123(10) 0.19348(14) 0.0523(15) Uani 1.000000 . . .
C20 C 1.2368(5) -0.3436(11) 0.21395(17) 0.0700(19) Uani 1.000000 . . .
H20 H 1.1991(5) -0.2157(11) 0.21292(17) 0.084(2) Uiso 1.000000 R . .
C21 C 1.3186(6) -0.3617(14) 0.23609(17) 0.081(2) Uani 1.000000 . . .
H21 H 1.3353(6) -0.2496(14) 0.25039(17) 0.097(3) Uiso 1.000000 R . .
C22 C 1.3739(5) -0.5518(16) 0.23608(18) 0.078(2) Uani 1.000000 . . .
C23 C 1.3523(5) -0.7184(14) 0.21654(18) 0.087(2) Uani 1.000000 . . .
H23 H 1.3920(5) -0.8438(14) 0.21723(18) 0.105(3) Uiso 1.000000 R . .
C24 C 1.2694(5) -0.6996(11) 0.19525(15) 0.0702(19) Uani 1.000000 . . .
H24 H 1.2523(5) -0.8155(11) 0.18172(15) 0.084(2) Uiso 1.000000 R . .
Cl3a Cl 0.8469(17) 0.242(3) 0.1844(8) 0.070(5) Uani 0.40(5) D . 2
Cl4a Cl 0.9182(17) -0.150(4) 0.2257(4) 0.067(3) Uani 0.40(5) D . 2
N1a N 0.8077(14) -0.203(6) 0.1652(4) 0.038(5) Uani 0.40(5) D . 2
Cl1a Cl 0.8937(12) -0.298(3) 0.0441(3) 0.075(4) Uani 0.59(4) D . 2
Cl2a Cl 0.9474(10) -0.6481(16) 0.09411(19) 0.061(2) Uani 0.59(4) D . 2
N3a N 0.9819(9) -0.186(3) 0.1048(3) 0.039(3) Uani 0.59(4) D . 2
N4a N 0.7839(16) -0.369(4) 0.1069(5) 0.033(4) Uani 0.59(4) D . 2
C10a C 0.5947(9) 0.4795(18) 0.0013(3) 0.061(5) Uani 0.476(16) D U 2
H10a H 0.5580(9) 0.6087(18) 0.0002(3) 0.073(5) Uiso 0.476(16) R . 2
C11a C 0.5726(11) 0.294(2) -0.0167(3) 0.063(5) Uani 0.476(16) D U 2
H11a H 0.5191(11) 0.277(2) -0.0320(3) 0.076(6) Uiso 0.476(16) R . 2
C12a C 0.6448(13) 0.136(2) -0.0078(4) 0.081(6) Uani 0.476(16) D U 2
H12a H 0.6494(13) -0.010(2) -0.0170(4) 0.097(7) Uiso 0.476(16) R . 2
C13a C 0.7127(11) 0.227(2) 0.0152(4) 0.076(6) Uani 0.476(16) D U 2
H13a H 0.7727(11) 0.155(2) 0.0252(4) 0.092(7) Uiso 0.476(16) R . 2
C14a C 0.6809(10) 0.439(2) 0.0212(3) 0.057(4) Uani 0.476(16) D U 2
H14a H 0.7117(10) 0.536(2) 0.0358(3) 0.068(5) Uiso 0.476(16) R . 2

loop_
_atom_site_aniso_label
_atom_site_aniso_U_11
_atom_site_aniso_U_22
_atom_site_aniso_U_33
_atom_site_aniso_U_12
_atom_site_aniso_U_13
_atom_site_aniso_U_23
Fe1 0.0592(5) 0.0743(7) 0.0471(4) -0.0205(5) -0.0080(4) 0.0150(5)
P1 0.0276(6) 0.0557(9) 0.0413(7) 0.0032(7) -0.0023(6) -0.0021(8)
P2 0.0361(7) 0.0498(9) 0.0394(7) 0.0008(7) -0.0015(6) -0.0050(7)
P3 0.0282(6) 0.0551(9) 0.0438(7) 0.0033(7) -0.0048(6) -0.0023(7)
P4 0.0319(6) 0.0676(11) 0.0385(7) 0.0074(8) -0.0030(6) -0.0102(7)
Cl1 0.067(5) 0.068(9) 0.072(8) -0.010(6) 0.012(6) 0.026(7)
Cl2 0.068(6) 0.049(4) 0.118(9) 0.010(4) 0.016(6) 0.007(5)
Cl3 0.073(4) 0.049(2) 0.088(5) -0.008(3) 0.024(3) -0.021(3)
Cl4 0.077(6) 0.069(5) 0.053(3) 0.007(4) 0.004(3) 0.003(3)
O1 0.057(2) 0.062(3) 0.101(3) 0.010(2) 0.021(2) 0.032(3)
O2 0.070(3) 0.066(3) 0.093(3) 0.018(2) 0.035(2) 0.028(3)
N1 0.031(4) 0.066(14) 0.042(6) -0.010(6) -0.010(4) -0.008(7)
N2 0.035(2) 0.066(4) 0.055(3) 0.003(2) 0.006(2) -0.019(3)
N3 0.025(6) 0.13(3) 0.065(12) 0.018(11) -0.011(7) -0.047(15)
N4 0.038(8) 0.023(15) 0.054(11) -0.001(9) 0.004(7) 0.011(9)
N5 0.038(2) 0.074(3) 0.052(3) 0.017(2) 0.017(2) 0.020(3)
N6 0.046(2) 0.053(3) 0.071(3) 0.015(2) 0.022(2) 0.028(3)
F1 0.107(3) 0.159(5) 0.104(3) -0.029(3) -0.047(3) 0.039(3)
C1 0.068(4) 0.097(6) 0.086(5) 0.013(4) 0.033(4) 0.043(4)
C2 0.039(3) 0.117(6) 0.058(4) 0.001(4) 0.013(3) 0.020(5)
C3 0.052(3) 0.076(5) 0.048(3) 0.027(4) 0.019(3) 0.003(3)
C4 0.064(4) 0.062(4) 0.056(4) 0.010(3) 0.009(3) 0.020(3)
C5 0.049(3) 0.055(3) 0.052(3) 0.005(2) 0.004(2) 0.011(2)
C6 0.078(4) 0.075(4) 0.066(4) 0.023(3) -0.008(3) 0.015(3)
C7 0.071(4) 0.126(5) 0.077(4) 0.016(3) -0.001(3) 0.023(3)
C8 0.059(4) 0.125(5) 0.066(4) -0.008(3) 0.002(2) 0.018(3)
C9 0.067(4) 0.074(4) 0.065(4) -0.016(3) 0.013(2) 0.010(2)
C10 0.096(11) 0.087(8) 0.107(13) -0.010(5) -0.040(6) 0.005(5)
C11 0.083(9) 0.088(9) 0.066(10) -0.013(5) -0.020(5) 0.016(5)
C12 0.047(7) 0.090(8) 0.065(8) -0.017(5) -0.015(5) 0.012(5)
C13 0.044(7) 0.079(7) 0.048(7) -0.022(4) -0.007(4) 0.013(4)
C14 0.047(7) 0.084(8) 0.057(8) -0.024(5) -0.004(5) 0.008(5)
C15 0.078(5) 0.100(6) 0.092(5) 0.018(5) 0.045(4) 0.035(5)
C16 0.042(3) 0.106(6) 0.071(4) 0.015(4) 0.018(3) 0.007(4)
C17 0.051(3) 0.079(5) 0.074(4) 0.025(4) 0.019(3) 0.022(4)
C18 0.044(3) 0.052(4) 0.076(4) 0.005(3) 0.003(3) 0.020(3)
C19 0.055(3) 0.046(4) 0.057(4) 0.000(3) 0.020(3) 0.012(3)
C20 0.071(4) 0.050(5) 0.089(5) -0.001(4) 0.025(4) 0.015(4)
C21 0.088(5) 0.090(6) 0.066(5) -0.023(5) 0.005(4) -0.008(5)
C22 0.063(5) 0.104(7) 0.067(5) -0.018(5) -0.010(4) 0.027(5)
C23 0.075(5) 0.089(6) 0.099(5) 0.007(5) -0.018(4) 0.020(5)
C24 0.075(4) 0.068(5) 0.067(4) 0.001(4) -0.007(3) 0.012(4)
Cl3a 0.072(6) 0.037(5) 0.102(9) 0.016(4) 0.016(6) -0.005(5)
Cl4a 0.068(6) 0.097(8) 0.036(3) -0.008(5) -0.013(4) -0.004(4)
N1a 0.043(8) 0.031(14) 0.039(7) -0.016(8) 0.010(6) 0.007(8)
Cl1a 0.094(4) 0.093(10) 0.040(2) -0.030(4) -0.014(2) 0.009(3)
Cl2a 0.060(4) 0.047(3) 0.076(3) 0.008(3) -0.003(2) -0.004(2)
N3a 0.030(5) 0.046(8) 0.041(5) 0.003(5) -0.012(3) 0.007(5)
N4a 0.030(5) 0.029(12) 0.041(7) 0.004(7) 0.001(5) -0.000(7)
C10a 0.072(8) 0.061(8) 0.050(7) -0.028(5) -0.018(5) 0.006(4)
C11a 0.073(8) 0.064(9) 0.053(8) -0.034(5) -0.004(5) 0.005(5)
C12a 0.085(12) 0.080(8) 0.077(12) -0.022(5) -0.003(6) 0.007(5)
C13a 0.077(10) 0.080(9) 0.072(11) -0.025(6) -0.001(6) 0.018(5)
C14a 0.051(7) 0.070(8) 0.050(7) -0.035(5) -0.007(5) 0.022(5)

loop_
_atom_type_symbol
_atom_type_scat_dispersion_real
_atom_type_scat_dispersion_imag
_atom_type_scat_Cromer_Mann_a1
_atom_type_scat_Cromer_Mann_a2
_atom_type_scat_Cromer_Mann_a3
_atom_type_scat_Cromer_Mann_a4
_atom_type_scat_Cromer_Mann_b1
_atom_type_scat_Cromer_Mann_b2
_atom_type_scat_Cromer_Mann_b3
_atom_type_scat_Cromer_Mann_b4
_atom_type_scat_Cromer_Mann_c
_atom_type_scat_source
_atom_type_scat_dispersion_source
C 0.00347 0.00161 2.31000 1.02000 1.58860 0.86500 20.84390 10.20750 0.56870 51.65120 0.21560 'International Tables Volume C Table 6.1.1.4 (pp. 500-502)' 'Henke, Gullikson and Davis, At. Data and Nucl. Data Tables, 1993, 54, 2'
Cl 0.14873 0.16029 11.46040 7.19640 6.25560 1.64550 0.01040 1.16620 18.51940 47.77840 -9.55740 'International Tables Volume C Table 6.1.1.4 (pp. 500-502)' 'Henke, Gullikson and Davis, At. Data and Nucl. Data Tables, 1993, 54, 2'
F 0.01794 0.01033 3.53920 2.64120 1.51700 1.02430 10.28250 4.29440 0.26150 26.14760 0.27760 'International Tables Volume C Table 6.1.1.4 (pp. 500-502)' 'Henke, Gullikson and Davis, At. Data and Nucl. Data Tables, 1993, 54, 2'
Fe 0.35822 0.84933 11.76950 7.35730 3.52220 2.30450 4.76110 0.30720 15.35350 76.88050 1.03690 'International Tables Volume C Table 6.1.1.4 (pp. 500-502)' 'Henke, Gullikson and Davis, At. Data and Nucl. Data Tables, 1993, 54, 2'
H 0.00000 0.00000 0.49300 0.32291 0.14019 0.04081 10.51090 26.12570 3.14236 57.79970 0.00304 'International Tables Volume C Table 6.1.1.4 (pp. 500-502)' 'Henke, Gullikson and Davis, At. Data and Nucl. Data Tables, 1993, 54, 2'
N 0.00653 0.00323 12.21260 3.13220 2.01250 1.16630 0.00570 9.89330 28.99750 0.58260 -11.52900 'International Tables Volume C Table 6.1.1.4 (pp. 500-502)' 'Henke, Gullikson and Davis, At. Data and Nucl. Data Tables, 1993, 54, 2'
O 0.01158 0.00611 3.04850 2.28680 1.54630 0.86700 13.27710 5.70110 0.32390 32.90890 0.25080 'International Tables Volume C Table 6.1.1.4 (pp. 500-502)' 'Henke, Gullikson and Davis, At. Data and Nucl. Data Tables, 1993, 54, 2'
P 0.10434 0.09671 6.43450 4.17910 1.78000 1.49080 1.90670 27.15700 0.52600 68.16450 1.11490 'International Tables Volume C Table 6.1.1.4 (pp. 500-502)' 'Henke, Gullikson and Davis, At. Data and Nucl. Data Tables, 1993, 54, 2'

loop_
_geom_angle_atom_site_label_1
_geom_angle_atom_site_label_2
_geom_angle_atom_site_label_3
_geom_angle
_geom_angle_site_symmetry_1
_geom_angle_site_symmetry_3
_geom_angle_publ_flag
C6 Fe1 C5 40.52(17) . . ?
C7 Fe1 C5 68.0(2) . . ?
C7 Fe1 C6 40.44(18) . . ?
C8 Fe1 C5 68.2(2) . . ?
C8 Fe1 C6 67.8(2) . . ?
C8 Fe1 C7 39.87(19) . . ?
C9 Fe1 C5 40.76(17) . . ?
C9 Fe1 C6 68.2(2) . . ?
C9 Fe1 C7 67.9(2) . . ?
C9 Fe1 C8 40.70(18) . . ?
C10 Fe1 C5 130.8(4) . . ?
C10 Fe1 C6 115.0(5) . . ?
C10 Fe1 C7 125.8(4) . . ?
C10 Fe1 C8 155.6(4) . . ?
C10 Fe1 C9 163.5(4) . . ?
C11 Fe1 C5 171.2(5) . . ?
C11 Fe1 C6 136.5(5) . . ?
C11 Fe1 C7 115.1(4) . . ?
C11 Fe1 C8 119.8(4) . . ?
C11 Fe1 C9 147.8(5) . . ?
C11 Fe1 C10 40.4(3) . . ?
C10a Fe1 C5 146.0(4) . . ?
C10a Fe1 C6 112.4(4) . . ?
C10a Fe1 C7 104.9(4) . . ?
C10a Fe1 C8 128.5(4) . . ?
C10a Fe1 C9 168.9(4) . . ?
C10a Fe1 C10 27.2(4) . . ?
C10a Fe1 C11 26.5(4) . . ?
C11a Fe1 C5 174.2(4) . . ?
C11a Fe1 C6 144.0(5) . . ?
C11a Fe1 C7 113.4(5) . . ?
C11a Fe1 C8 108.9(4) . . ?
C11a Fe1 C9 133.9(4) . . ?
C11a Fe1 C10 53.5(5) . . ?
C11a Fe1 C11 13.9(5) . . ?
C11a Fe1 C10a 39.8(3) . . ?
C12a Fe1 C5 135.5(5) . . ?
C12a Fe1 C6 172.0(5) . . ?
C12a Fe1 C7 147.5(5) . . ?
C12a Fe1 C8 118.8(5) . . ?
C12a Fe1 C9 113.2(4) . . ?
C12a Fe1 C10 61.2(6) . . ?
C12a Fe1 C11 45.9(6) . . ?
C12a Fe1 C10a 67.8(4) . . ?
C12a Fe1 C11a 40.7(3) . . ?
C13a Fe1 C5 111.7(5) . . ?
C13a Fe1 C6 130.9(5) . . ?
C13a Fe1 C7 166.9(5) . . ?
C13a Fe1 C8 153.1(5) . . ?
C13a Fe1 C9 121.1(4) . . ?
C13a Fe1 C10 43.8(6) . . ?
C13a Fe1 C11 63.2(6) . . ?
C13a Fe1 C10a 67.6(5) . . ?
C13a Fe1 C11a 68.3(5) . . ?
C13a Fe1 C12a 41.3(3) . . ?
C14a Fe1 C5 116.5(4) . . ?
C14a Fe1 C6 106.0(4) . . ?
C14a Fe1 C7 126.8(5) . . ?
C14a Fe1 C8 165.1(4) . . ?
C14a Fe1 C9 151.3(4) . . ?
C14a Fe1 C10 14.5(5) . . ?
C14a Fe1 C11 54.8(5) . . ?
C14a Fe1 C10a 39.8(3) . . ?
C14a Fe1 C11a 67.6(4) . . ?
C14a Fe1 C12a 68.8(5) . . ?
C14a Fe1 C13a 40.7(3) . . ?
N1 P1 O1 117.2(10) . . ?
N4 P1 O1 116.3(12) . . ?
N4 P1 N1 113.2(15) . . ?
N5 P1 O1 102.2(2) . . ?
N5 P1 N1 103.9(9) . . ?
N5 P1 N4 101.1(12) . . ?
N1a P1 O1 94.0(11) . . ?
N1a P1 N1 28.0(5) . . ?
N1a P1 N4 116.1(15) . . ?
N1a P1 N5 127.1(12) . . ?
N4a P1 O1 101.0(8) . . ?
N4a P1 N1 118.5(9) . . ?
N4a P1 N4 17.0(14) . . ?
N4a P1 N5 113.2(9) . . ?
N4a P1 N1a 112.4(12) . . ?
Cl4 P2 Cl3 98.8(3) . . ?
N1 P2 Cl3 105.1(5) . . ?
N1 P2 Cl4 111.8(5) . . ?
N2 P2 Cl3 104.3(4) . . ?
N2 P2 Cl4 110.1(5) . . ?
N2 P2 N1 123.4(5) . . ?
Cl3a P2 Cl3 18.5(6) . . ?
Cl3a P2 Cl4 110.7(7) . . ?
Cl3a P2 N1 87.2(5) . . ?
Cl3a P2 N2 111.4(5) . . ?
Cl4a P2 Cl3 90.0(5) . . ?
Cl4a P2 Cl4 15.3(4) . . ?
Cl4a P2 N1 126.5(5) . . ?
Cl4a P2 N2 100.6(6) . . ?
Cl4a P2 Cl3a 104.9(8) . . ?
N1a P2 Cl3 127.8(7) . . ?
N1a P2 Cl4 89.2(5) . . ?
N1a P2 N1 28.6(5) . . ?
N1a P2 N2 121.0(7) . . ?
N1a P2 Cl3a 112.2(6) . . ?
N1a P2 Cl4a 104.4(6) . . ?
N2 P3 O2 107.2(3) . . ?
N3 P3 O2 123.4(14) . . ?
N3 P3 N2 117.0(6) . . ?
N6 P3 O2 101.4(2) . . ?
N6 P3 N2 109.4(2) . . ?
N6 P3 N3 95.7(14) . . ?
N3a P3 O2 98.0(5) . . ?
N3a P3 N2 114.7(5) . . ?
N3a P3 N3 32.2(12) . . ?
N3a P3 N6 123.2(7) . . ?
Cl2 P4 Cl1 99.6(9) . . ?
N3 P4 Cl1 116.5(13) . . ?
N3 P4 Cl2 101.5(9) . . ?
N4 P4 Cl1 99.8(13) . . ?
N4 P4 Cl2 109.4(12) . . ?
N4 P4 N3 126.9(15) . . ?
Cl1a P4 Cl1 9.6(14) . . ?
Cl1a P4 Cl2 90.8(8) . . ?
Cl1a P4 N3 122.5(13) . . ?
Cl1a P4 N4 99.5(13) . . ?
Cl2a P4 Cl1 108.9(9) . . ?
Cl2a P4 Cl2 18.7(4) . . ?
Cl2a P4 N3 82.8(12) . . ?
Cl2a P4 N4 121.7(11) . . ?
Cl2a P4 Cl1a 101.5(6) . . ?
N3a P4 Cl1 92.3(8) . . ?
N3a P4 Cl2 130.5(4) . . ?
N3a P4 N3 33.2(14) . . ?
N3a P4 N4 115.6(14) . . ?
N3a P4 Cl1a 100.9(6) . . ?
N3a P4 Cl2a 112.8(3) . . ?
N4a P4 Cl1 112.4(10) . . ?
N4a P4 Cl2 95.0(7) . . ?
N4a P4 N3 124.2(11) . . ?
N4a P4 N4 17.2(14) . . ?
N4a P4 Cl1a 110.0(10) . . ?
N4a P4 Cl2a 105.3(7) . . ?
N4a P4 N3a 124.2(9) . . ?
C1 O1 P1 116.9(4) . . ?
C15 O2 P3 116.1(4) . . ?
P2 N1 P1 151(2) . . ?
P2 N2 P3 133.7(3) . . ?
P4 N3 P3 149(3) . . ?
P4 N4 P1 130(3) . . ?
C3 N5 P1 116.2(3) . . ?
C4 N5 P1 117.9(3) . . ?
C4 N5 C3 115.5(4) . . ?
C17 N6 P3 116.6(4) . . ?
C18 N6 P3 120.4(3) . . ?
C18 N6 C17 114.2(4) . . ?
H1a C1 O1 109.7(3) . . ?
H1b C1 O1 109.7(3) . . ?
H1b C1 H1a 108.2 . . ?
C2 C1 O1 109.8(5) . . ?
C2 C1 H1a 109.7(4) . . ?
C2 C1 H1b 109.7(3) . . ?
H2a C2 C1 109.4(4) . . ?
H2b C2 C1 109.4(3) . . ?
H2b C2 H2a 108.0 . . ?
C3 C2 C1 111.3(5) . . ?
C3 C2 H2a 109.4(3) . . ?
C3 C2 H2b 109.4(3) . . ?
C2 C3 N5 110.9(5) . . ?
H3a C3 N5 109.5(3) . . ?
H3a C3 C2 109.5(3) . . ?
H3b C3 N5 109.5(3) . . ?
H3b C3 C2 109.5(3) . . ?
H3b C3 H3a 108.0 . . ?
H4a C4 N5 109.7(3) . . ?
H4b C4 N5 109.7(3) . . ?
H4b C4 H4a 108.2 . . ?
C5 C4 N5 109.9(4) . . ?
C5 C4 H4a 109.7(3) . . ?
C5 C4 H4b 109.7(3) . . ?
C4 C5 Fe1 124.7(4) . . ?
C6 C5 Fe1 70.1(3) . . ?
C6 C5 C4 124.4(5) . . ?
C9 C5 Fe1 69.5(3) . . ?
C9 C5 C4 127.7(5) . . ?
C9 C5 C6 107.8(5) . . ?
C5 C6 Fe1 69.3(3) . . ?
H6 C6 Fe1 126.25(18) . . ?
H6 C6 C5 126.1(3) . . ?
C7 C6 Fe1 69.8(3) . . ?
C7 C6 C5 107.7(5) . . ?
C7 C6 H6 126.1(4) . . ?
C6 C7 Fe1 69.7(3) . . ?
H7 C7 Fe1 126.23(18) . . ?
H7 C7 C6 125.7(4) . . ?
C8 C7 Fe1 69.9(4) . . ?
C8 C7 C6 108.5(6) . . ?
C8 C7 H7 125.7(4) . . ?
C7 C8 Fe1 70.3(4) . . ?
H8 C8 Fe1 126.17(17) . . ?
H8 C8 C7 125.9(4) . . ?
C9 C8 Fe1 69.3(3) . . ?
C9 C8 C7 108.3(6) . . ?
C9 C8 H8 125.9(4) . . ?
C5 C9 Fe1 69.8(3) . . ?
C8 C9 Fe1 70.0(3) . . ?
C8 C9 C5 107.7(5) . . ?
H9 C9 Fe1 125.63(17) . . ?
H9 C9 C5 126.2(3) . . ?
H9 C9 C8 126.2(4) . . ?
H10 C10 Fe1 124.0(4) . . ?
C11 C10 Fe1 69.4(8) . . ?
C11 C10 H10 125.5(7) . . ?
C14 C10 Fe1 72.6(7) . . ?
C14 C10 H10 125.5(7) . . ?
C14 C10 C11 108.9(9) . . ?
C10 C11 Fe1 70.2(8) . . ?
H11 C11 Fe1 122.0(4) . . ?
H11 C11 C10 125.8(7) . . ?
C12 C11 Fe1 73.7(8) . . ?
C12 C11 C10 108.3(9) . . ?
C12 C11 H11 125.8(7) . . ?
H12 C12 C11 126.7(7) . . ?
C13 C12 C11 106.6(8) . . ?
C13 C12 H12 126.7(7) . . ?
H13 C13 C12 125.1(7) . . ?
C14 C13 C12 109.9(8) . . ?
C14 C13 H13 125.1(7) . . ?
C13 C14 C10 106.2(8) . . ?
H14 C14 C10 126.9(7) . . ?
H14 C14 C13 126.9(7) . . ?
H15a C15 O2 109.6(3) . . ?
H15b C15 O2 109.6(3) . . ?
H15b C15 H15a 108.1 . . ?
C16 C15 O2 110.3(5) . . ?
C16 C15 H15a 109.6(4) . . ?
C16 C15 H15b 109.6(4) . . ?
H16a C16 C15 109.2(4) . . ?
H16b C16 C15 109.2(3) . . ?
H16b C16 H16a 107.9 . . ?
C17 C16 C15 112.0(5) . . ?
C17 C16 H16a 109.2(4) . . ?
C17 C16 H16b 109.2(3) . . ?
C16 C17 N6 110.1(5) . . ?
H17a C17 N6 109.6(3) . . ?
H17a C17 C16 109.6(4) . . ?
H17b C17 N6 109.6(3) . . ?
H17b C17 C16 109.6(3) . . ?
H17b C17 H17a 108.2 . . ?
H18a C18 N6 109.7(3) . . ?
H18b C18 N6 109.7(3) . . ?
H18b C18 H18a 108.2 . . ?
C19 C18 N6 109.8(4) . . ?
C19 C18 H18a 109.7(3) . . ?
C19 C18 H18b 109.7(3) . . ?
C20 C19 C18 120.9(6) . . ?
C24 C19 C18 120.9(6) . . ?
C24 C19 C20 118.1(6) . . ?
H20 C20 C19 119.5(4) . . ?
C21 C20 C19 120.9(7) . . ?
C21 C20 H20 119.5(5) . . ?
H21 C21 C20 121.3(5) . . ?
C22 C21 C20 117.5(7) . . ?
C22 C21 H21 121.3(5) . . ?
C21 C22 F1 116.8(8) . . ?
C23 C22 F1 119.4(8) . . ?
C23 C22 C21 123.8(7) . . ?
H23 C23 C22 121.0(5) . . ?
C24 C23 C22 118.0(7) . . ?
C24 C23 H23 121.0(5) . . ?
C23 C24 C19 121.7(7) . . ?
H24 C24 C19 119.2(4) . . ?
H24 C24 C23 119.2(5) . . ?
P2 N1a P1 146(2) . . ?
P4 N3a P3 139.1(10) . . ?
P4 N4a P1 130.6(17) . . ?
H10a C10a Fe1 127.8(3) . . ?
C11a C10a Fe1 69.0(7) . . ?
C11a C10a H10a 125.7(8) . . ?
C14a C10a Fe1 69.1(6) . . ?
C14a C10a H10a 125.7(7) . . ?
C14a C10a C11a 108.6(9) . . ?
C10a C11a Fe1 71.2(6) . . ?
H11a C11a Fe1 127.0(4) . . ?
H11a C11a C10a 126.1(8) . . ?
C12a C11a Fe1 67.2(7) . . ?
C12a C11a C10a 107.8(9) . . ?
C12a C11a H11a 126.1(7) . . ?
C11a C12a Fe1 72.1(8) . . ?
H12a C12a Fe1 126.0(4) . . ?
H12a C12a C11a 126.0(7) . . ?
C13a C12a Fe1 69.9(9) . . ?
C13a C12a C11a 108.0(9) . . ?
C13a C12a H12a 126.0(7) . . ?
C12a C13a Fe1 68.8(8) . . ?
H13a C13a Fe1 125.9(4) . . ?
H13a C13a C12a 125.9(7) . . ?
C14a C13a Fe1 71.5(7) . . ?
C14a C13a C12a 108.2(9) . . ?
C14a C13a H13a 125.9(8) . . ?
C10a C14a Fe1 71.2(6) . . ?
C13a C14a Fe1 67.7(7) . . ?
C13a C14a C10a 107.3(9) . . ?
H14a C14a Fe1 126.3(4) . . ?
H14a C14a C10a 126.3(7) . . ?
H14a C14a C13a 126.3(8) . . ?

loop_
_geom_bond_atom_site_label_1
_geom_bond_atom_site_label_2
_geom_bond_distance
_geom_bond_site_symmetry_2
_geom_bond_publ_flag
Fe1 C5 2.024(5) . ?
Fe1 C6 2.034(6) . ?
Fe1 C7 2.035(6) . ?
Fe1 C8 2.030(6) . ?
Fe1 C9 2.020(6) . ?
Fe1 C10 2.024(16) . ?
Fe1 C11 2.013(14) . ?
Fe1 C10a 2.062(11) . ?
Fe1 C11a 2.034(13) . ?
Fe1 C12a 1.971(15) . ?
Fe1 C13a 1.985(16) . ?
Fe1 C14a 2.035(12) . ?
P1 O1 1.560(4) . ?
P1 N1 1.627(15) . ?
P1 N4 1.59(3) . ?
P1 N5 1.627(4) . ?
P1 N1a 1.544(17) . ?
P1 N4a 1.580(17) . ?
P3 O2 1.573(4) . ?
P3 N2 1.559(4) . ?
P3 N3 1.61(2) . ?
P3 N6 1.615(4) . ?
P3 N3a 1.586(10) . ?
P4 Cl1 1.949(19) . ?
P4 Cl2 2.136(16) . ?
P4 N3 1.489(14) . ?
P4 N4 1.56(3) . ?
P4 Cl1a 2.020(13) . ?
P4 Cl2a 1.916(7) . ?
P4 N3a 1.595(10) . ?
P4 N4a 1.560(18) . ?
Cl3 P2 2.065(8) . ?
Cl4 P2 1.996(11) . ?
O1 C1 1.466(6) . ?
O2 C15 1.455(6) . ?
N1 P2 1.479(9) . ?
N2 P2 1.554(4) . ?
N5 C3 1.468(6) . ?
N5 C4 1.485(6) . ?
N6 C17 1.481(6) . ?
N6 C18 1.453(6) . ?
F1 C22 1.366(7) . ?
C1 H1a 0.9700 . ?
C1 H1b 0.9700 . ?
C1 C2 1.480(8) . ?
C2 H2a 0.9700 . ?
C2 H2b 0.9700 . ?
C2 C3 1.490(8) . ?
C3 H3a 0.9700 . ?
C3 H3b 0.9700 . ?
C4 H4a 0.9700 . ?
C4 H4b 0.9700 . ?
C4 C5 1.508(7) . ?
C5 C6 1.405(6) . ?
C5 C9 1.408(6) . ?
C6 H6 0.9300 . ?
C6 C7 1.406(6) . ?
C7 H7 0.9300 . ?
C7 C8 1.386(7) . ?
C8 H8 0.9300 . ?
C8 C9 1.408(6) . ?
C9 H9 0.9300 . ?
C10 H10 0.9300 . ?
C10 C11 1.394(8) . ?
C10 C14 1.392(8) . ?
C11 H11 0.9300 . ?
C11 C12 1.387(8) . ?
C12 H12 0.9300 . ?
C12 C13 1.398(8) . ?
C13 H13 0.9300 . ?
C13 C14 1.389(8) . ?
C14 H14 0.9300 . ?
C15 H15a 0.9700 . ?
C15 H15b 0.9700 . ?
C15 C16 1.467(8) . ?
C16 H16a 0.9700 . ?
C16 H16b 0.9700 . ?
C16 C17 1.505(8) . ?
C17 H17a 0.9700 . ?
C17 H17b 0.9700 . ?
C18 H18a 0.9700 . ?
C18 H18b 0.9700 . ?
C18 C19 1.507(7) . ?
C19 C20 1.376(8) . ?
C19 C24 1.386(8) . ?
C20 H20 0.9300 . ?
C20 C21 1.387(9) . ?
C21 H21 0.9300 . ?
C21 C22 1.376(10) . ?
C22 C23 1.331(10) . ?
C23 H23 0.9300 . ?
C23 C24 1.377(8) . ?
C24 H24 0.9300 . ?
P2 Cl3a 1.898(14) . ?
P2 Cl4a 1.996(16) . ?
P2 N1a 1.604(18) . ?
C10a H10a 0.9300 . ?
C10a C11a 1.393(8) . ?
C10a C14a 1.395(8) . ?
C11a H11a 0.9300 . ?
C11a C12a 1.394(9) . ?
C12a H12a 0.9800 . ?
C12a C13a 1.395(9) . ?
C13a H13a 0.9800 . ?
C13a C14a 1.400(8) . ?
C14a H14a 0.9300 . ?

loop_
_geom_torsion_atom_site_label_1
_geom_torsion_atom_site_label_2
_geom_torsion_atom_site_label_3
_geom_torsion_atom_site_label_4
_geom_torsion
_geom_torsion_site_symmetry_1
_geom_torsion_site_symmetry_2
_geom_torsion_site_symmetry_3
_geom_torsion_site_symmetry_4
_geom_torsion_publ_flag
Fe1 C5 C4 N5 -149.8(5) . . . . ?
Fe1 C5 C6 C7 59.5(4) . . . . ?
Fe1 C5 C9 C8 -60.0(3) . . . . ?
Fe1 C6 C5 C4 119.0(3) . . . . ?
Fe1 C6 C5 C9 -59.5(4) . . . . ?
Fe1 C6 C7 C8 59.3(4) . . . . ?
Fe1 C7 C6 C5 -59.2(4) . . . . ?
Fe1 C7 C8 C9 59.1(3) . . . . ?
Fe1 C8 C7 C6 -59.2(4) . . . . ?
Fe1 C8 C9 C5 59.9(3) . . . . ?
Fe1 C9 C5 C4 -118.6(3) . . . . ?
Fe1 C9 C5 C6 59.9(3) . . . . ?
Fe1 C9 C8 C7 -59.7(4) . . . . ?
Fe1 C10 C11 C12 -64.3(10) . . . . ?
Fe1 C10 C14 C13 62.9(9) . . . . ?
Fe1 C11 C10 C14 62.2(10) . . . . ?
Fe1 C11 C12 C13 -61.5(8) . . . . ?
Fe1 C10a C11a C12a -57.4(10) . . . . ?
Fe1 C10a C14a C13a 58.3(9) . . . . ?
Fe1 C11a C10a C14a 57.8(9) . . . . ?
Fe1 C11a C12a C13a -61.0(11) . . . . ?
Fe1 C12a C11a C10a 59.9(9) . . . . ?
Fe1 C12a C13a C14a -61.0(9) . . . . ?
Fe1 C13a C12a C11a 62.4(10) . . . . ?
Fe1 C13a C14a C10a -60.4(9) . . . . ?
Fe1 C14a C10a C11a -57.8(9) . . . . ?
Fe1 C14a C13a C12a 59.3(11) . . . . ?
P1 O1 C1 C2 60.6(4) . . . . ?
P1 N1 P2 Cl3 -175(3) . . . . ?
P1 N1 P2 Cl4 -69(3) . . . . ?
P1 N1 P2 N2 66(4) . . . . ?
P1 N1 P2 Cl3a -180(3) . . . . ?
P1 N1 P2 Cl4a -73(2) . . . . ?
P1 N1 P2 N1a -28(3) . . . . ?
P1 N4 P4 Cl1 -152(3) . . . . ?
P1 N4 P4 Cl2 105(3) . . . . ?
P1 N4 P4 N3 -17(5) . . . . ?
P1 N4 P4 Cl1a -161(3) . . . . ?
P1 N4 P4 Cl2a 89(3) . . . . ?
P1 N4 P4 N3a -54(3) . . . . ?
P1 N4 P4 N4a 70(2) . . . . ?
P1 N5 C3 C2 -54.8(4) . . . . ?
P1 N5 C4 C5 147.2(4) . . . . ?
P1 N1a P2 Cl3 68(2) . . . . ?
P1 N1a P2 Cl4 169(3) . . . . ?
P1 N1a P2 N1 25(3) . . . . ?
P1 N1a P2 N2 -78(3) . . . . ?
P1 N1a P2 Cl3a 56(2) . . . . ?
P1 N1a P2 Cl4a 170(3) . . . . ?
P1 N4a P4 Cl1 -117(2) . . . . ?
P1 N4a P4 Cl2 140(2) . . . . ?
P1 N4a P4 N3 33(4) . . . . ?
P1 N4a P4 N4 -72(3) . . . . ?
P1 N4a P4 Cl1a -127(2) . . . . ?
P1 N4a P4 Cl2a 124(2) . . . . ?
P1 N4a P4 N3a -8(3) . . . . ?
P3 O2 C15 C16 -61.8(5) . . . . ?
P3 N2 P2 Cl3 -137.7(7) . . . . ?
P3 N2 P2 Cl4 117.2(7) . . . . ?
P3 N2 P2 N1 -18.4(16) . . . . ?
P3 N2 P2 Cl3a -119.7(13) . . . . ?
P3 N2 P2 Cl4a 129.6(9) . . . . ?
P3 N2 P2 N1a 15.5(15) . . . . ?
P3 N3 P4 Cl1 76(4) . . . . ?
P3 N3 P4 Cl2 -177(4) . . . . ?
P3 N3 P4 N4 -51(6) . . . . ?
P3 N3 P4 Cl1a 85(3) . . . . ?
P3 N3 P4 Cl2a -176(4) . . . . ?
P3 N3 P4 N3a 29(4) . . . . ?
P3 N3 P4 N4a -72(6) . . . . ?
P3 N6 C17 C16 54.4(4) . . . . ?
P3 N6 C18 C19 -136.1(5) . . . . ?
P3 N3a P4 Cl1 -161.9(14) . . . . ?
P3 N3a P4 Cl2 -57.2(13) . . . . ?
P3 N3a P4 N3 -23.0(18) . . . . ?
P3 N3a P4 N4 96(2) . . . . ?
P3 N3a P4 Cl1a -157.7(13) . . . . ?
P3 N3a P4 Cl2a -50.3(14) . . . . ?
P3 N3a P4 N4a 79(2) . . . . ?
O1 C1 C2 C3 -59.2(6) . . . . ?
O2 C15 C16 C17 58.7(6) . . . . ?
N5 C3 C2 C1 57.5(5) . . . . ?
N5 C4 C5 C6 121.7(5) . . . . ?
N5 C4 C5 C9 -60.1(5) . . . . ?
N6 C17 C16 C15 -55.3(6) . . . . ?
N6 C18 C19 C20 62.2(5) . . . . ?
N6 C18 C19 C24 -115.6(5) . . . . ?
F1 C22 C21 C20 177.9(5) . . . . ?
F1 C22 C23 C24 -179.3(6) . . . . ?
C4 C5 C6 C7 178.6(6) . . . . ?
C4 C5 C9 C8 -178.6(6) . . . . ?
C5 C6 C7 C8 0.1(5) . . . . ?
C5 C9 C8 C7 0.2(5) . . . . ?
C6 C7 C8 C9 -0.2(5) . . . . ?
C10 C11 C12 C13 0.5(14) . . . . ?
C10 C14 C13 C12 -2.4(14) . . . . ?
C11 C12 C13 C14 1.2(14) . . . . ?
C18 C19 C20 C21 -178.8(5) . . . . ?
C18 C19 C24 C23 177.2(5) . . . . ?
C19 C20 C21 C22 1.8(7) . . . . ?
C19 C24 C23 C22 1.2(7) . . . . ?
C20 C21 C22 C23 -1.1(7) . . . . ?
C21 C22 C23 C24 -0.4(8) . . . . ?
C10a C11a C12a C13a -1.1(14) . . . . ?
C10a C14a C13a C12a -1.2(14) . . . . ?
C11a C12a C13a C14a 1.4(14) . . . . ?

loop_
_restr_distance_atom_site_label_1
_restr_distance_atom_site_label_2
_restr_distance_site_symmetry_2
_restr_distance_target
_restr_distance_target_weight_param
_restr_distance_diff
C5 C9 1 1.3900 0.0100 -0.0180
C6 C5 1 1.3900 0.0100 -0.0150
C7 C6 1 1.3900 0.0100 -0.0162
C8 C7 1 1.3900 0.0100 0.0039
C9 C8 1 1.3900 0.0100 -0.0183
C10 C11 1 1.3900 0.0100 -0.0037
C11 C12 1 1.3900 0.0100 0.0030
C12 C13 1 1.3900 0.0100 -0.0079
C13 C14 1 1.3900 0.0100 0.0008
C14 C10 1 1.3900 0.0100 -0.0020
C10a C11a 1 1.3900 0.0100 -0.0029
C11a C12a 1 1.3900 0.0100 -0.0035
C12a C13a 1 1.3900 0.0100 -0.0047
C13a C14a 1 1.3900 0.0100 -0.0099
C14a C10a 1 1.3900 0.0100 -0.0046

loop_
_restr_equal_distance_atom_site_label_1
_restr_equal_distance_atom_site_label_2
_restr_equal_distance_site_symmetry_2
_restr_equal_distance_class_id
Fe1 C10 1 20
Fe1 C11 1 22
Fe1 C12 1 23
Fe1 C13 1 24
Fe1 C14 1 25
Fe1 C10a 1 20
Fe1 C11a 1 22
Fe1 C12a 1 23
Fe1 C13a 1 24
Fe1 C14a 1 25
P1 N1 1 1
P1 N4 1 12
P1 N1a 1 1
P1 N4a 1 12
P3 N3 1 13
P3 N3a 1 13
P4 Cl1 1 14
P4 Cl2 1 15
P4 N3 1 16
P4 N4 1 17
P4 Cl1a 1 14
P4 Cl2a 1 15
P4 N3a 1 16
P4 N4a 1 17
Cl3 Cl4 1 4
Cl3 N1 1 5
Cl3 N2 1 6
Cl4 N1 1 7
Cl4 N2 1 8
N1 N2 1 10
C5 C8 1 9
C6 C9 1 9
C7 C5 1 9
C8 C6 1 9
C9 C7 1 9
C10 C11 1 26
C10 C12 1 27
C10 C12 1 18
C10 C13 1 2
C10 C14 1 28
C11 C12 1 30
C11 C13 1 19
C11 C13 1 27
C11 C14 1 3
C12 C13 1 31
C12 C14 1 21
C12 C14 1 27
C13 C10 1 27
C13 C14 1 11
C14 C11 1 27
Cl3a N2 1 6
Cl3a Cl4a 1 4
Cl3a N1a 1 5
Cl4a N2 1 8
Cl4a N1a 1 7
N1a N2 1 10
C10a C11a 1 26
C10a C12a 1 18
C10a C12a 1 29
C10a C13a 1 2
C10a C14a 1 28
C11a C12a 1 30
C11a C13a 1 29
C11a C13a 1 19
C11a C14a 1 3
C12a C13a 1 31
C12a C14a 1 29
C12a C14a 1 21
C13a C10a 1 29
C13a C14a 1 11
C14a C11a 1 29

loop_
_restr_equal_distance_class_class_id
_restr_equal_distance_class_target_weight_param
_restr_equal_distance_class_average
_restr_equal_distance_class_esd
_restr_equal_distance_class_diff_max
1 0.0200 1.5853 0.0413 0.0413
2 0.0400 2.2376 0.0134 0.0134
3 0.0400 2.2652 0.0016 0.0016
4 0.0400 3.0851 0.0021 0.0021
5 0.0400 2.8734 0.0385 0.0385
6 0.0400 2.8662 0.0088 0.0088
7 0.0400 2.8740 0.0184 0.0184
8 0.0400 2.8332 0.0873 0.0873
9 0.0200 2.2696 0.0038 0.0052
10 0.0400 2.7097 0.0397 0.0397
11 0.0200 1.3946 0.0054 0.0054
12 0.0200 1.5850 0.0046 0.0046
13 0.0200 1.5965 0.0101 0.0101
14 0.0200 1.9841 0.0356 0.0356
15 0.0200 2.0263 0.1098 0.1098
16 0.0200 1.5420 0.0534 0.0534
17 0.0200 1.5594 0.0007 0.0007
18 0.0400 2.2530 0.0011 0.0011
19 0.0400 2.2441 0.0114 0.0114
20 0.0200 2.0431 0.0191 0.0191
21 0.0400 2.2730 0.0086 0.0086
22 0.0200 2.0235 0.0101 0.0101
23 0.0200 2.0349 0.0641 0.0641
24 0.0200 2.0585 0.0734 0.0734
25 0.0200 2.0606 0.0256 0.0256
26 0.0200 1.3933 0.0004 0.0004
27 0.0200 2.2519 0.0212 0.0297
28 0.0200 1.3933 0.0013 0.0013
29 0.0200 2.2573 0.0057 0.0071
30 0.0200 1.3903 0.0033 0.0033
31 0.0200 1.3963 0.0016 0.0016

loop_
_restr_chirality_atom_site_label_1
_restr_chirality_atom_site_label_2
_restr_chirality_atom_site_label_3
_restr_chirality_atom_site_label_4
_restr_chirality_site_symmetry_1
_restr_chirality_site_symmetry_2
_restr_chirality_site_symmetry_3
_restr_chirality_site_symmetry_4
_restr_chirality_volume_target
_restr_chirality_weight_param
_restr_chirality_diff
C6 C7 C9 C5 1 1 1 1 0.0000 0.1000 -0.0014
C8 C6 C7 C9 1 1 1 1 0.0000 0.1000 0.0074
C12 C14 C13 C11 1 1 1 1 0.0000 0.1000 -0.0489
C14 C13 C11 C10 1 1 1 1 0.0000 0.1000 -0.1154
C10a C14a C12a C11a 1 1 1 1 0.0000 0.1000 -0.0168
C13a C10a C14a C12a 1 1 1 1 0.0000 0.1000 0.0510

loop_
_restr_rigu_atom_site_label_1
_restr_rigu_atom_site_label_2
_restr_rigu_target_weight_param
_restr_rigu_u13_diff
_restr_rigu_u23_diff
_restr_rigu_u33_diff
C5 C6 0.004000 -0.003418 0.009277 -0.005316
C5 C7 0.004000 0.010003 0.007090 -0.016239
C5 C8 0.004000 -0.004262 0.001575 -0.009151
C5 C9 0.004000 -0.001134 0.007828 -0.008147
C6 C7 0.004000 -0.011504 0.005908 -0.008392
C6 C8 0.004000 -0.030673 0.004926 -0.008062
C6 C9 0.004000 -0.029966 0.004472 0.001701
C7 C8 0.004000 -0.022752 -0.000390 0.004187
C7 C9 0.004000 -0.030520 -0.028700 0.009168
C8 C9 0.004000 0.015894 -0.013185 -0.010991
C10 C11 0.004000 -0.000775 -0.011236 0.002247
C10 C12 0.004000 -0.010464 -0.003924 0.001970
C10 C13 0.004000 0.000058 -0.004193 0.004861
C10 C14 0.004000 0.005720 0.006687 -0.000448
C11 C12 0.004000 0.003179 -0.004985 -0.001442
C11 C13 0.004000 0.009224 0.007171 0.006921
C11 C14 0.004000 0.000465 0.020915 0.003649
C12 C13 0.004000 -0.004365 -0.004308 0.000039
C12 C14 0.004000 -0.010553 0.002096 -0.000242
C13 C14 0.004000 -0.001395 0.000488 -0.001753
C10a C11a 0.004000 0.003027 0.001557 -0.002510
C10a C12a 0.004000 0.008518 -0.003640 -0.013572
C10a C13a 0.004000 0.006586 0.001530 -0.011437
C10a C14a 0.004000 0.007009 0.007553 0.004096
C11a C12a 0.004000 0.004877 0.001370 -0.002620
C11a C13a 0.004000 0.014823 -0.001349 -0.006975
C11a C14a 0.004000 0.020404 0.003437 0.002267
C12a C13a 0.004000 0.007213 0.001787 -0.000455
C12a C14a 0.004000 0.017194 0.007310 0.008188
C13a C14a 0.004000 0.003517 0.004027 0.004412
